data_7707740
loop_
_publ_author_name
'Gruhne, Michael S.'
'Lenz, Tobias'
'R\"osch, Markus'
'Lommel, Marcus'
'Wurzenberger, Maximilian H. H.'
'Klap\"otke, Thomas M'
'Stierstorfer, J\"org'

_publ_section_title
;
 Nitratoethyl-5H-tetrazoles: improving the oxygen balance through
 application of organic nitrates in energetic coordination compounds.
;
_journal_issue 31
_journal_name_full 'Dalton transactions (Cambridge, England : 2003)'
_journal_page_first 10811
_journal_page_last 10825
_journal_paper_doi 10.1039/d1dt01898a
_journal_volume 50
_journal_year 2021
_chemical_formula_moiety 'C3 H5 N5 O3'
_chemical_formula_sum 'C3 H5 N5 O3'
_chemical_formula_weight 159.12
_chemical_name_common 2-nitratoethyl-5H-tetrazole
_chemical_name_systematic 2-nitratoethyl-5H-tetrazole
_space_group_IT_number 33
_space_group_name_Hall 'P 2c -2n'
_space_group_name_H-M_alt 'P n a 21'
_symmetry_cell_setting orthorhombic
_symmetry_Int_Tables_number 33
_symmetry_space_group_name_Hall 'P 2c -2n'
_symmetry_space_group_name_H-M 'P n a 21'
_atom_sites_solution_hydrogens difmap
_atom_sites_solution_primary dual
_audit_creation_date 2020-10-10
_audit_creation_method
;
Olex2 1.3
(compiled 2020.07.31 svn.rc2a77460 for OlexSys, GUI svn.r6145)
;
_audit_update_record
;
2021-05-17 deposited with the CCDC.	2021-06-29 downloaded from the CCDC.
;
_cell_angle_alpha 90
_cell_angle_beta 90
_cell_angle_gamma 90
_cell_formula_units_Z 4
_cell_length_a 7.3292(8)
_cell_length_b 14.3427(15)
_cell_length_c 6.3485(5)
_cell_measurement_reflns_used 1838
_cell_measurement_temperature 128
_cell_measurement_theta_max 24.2450
_cell_measurement_theta_min 3.0800
_cell_volume 667.36(11)
_computing_cell_refinement 'CrysAlisPro 1.171.40.82a (Rigaku OD, 2020)'
_computing_data_collection 'CrysAlisPro 1.171.40.82a (Rigaku OD, 2020)'
_computing_data_reduction 'CrysAlisPro 1.171.40.82a (Rigaku OD, 2020)'
_computing_molecular_graphics 'Diamond 2.1c, Crystal Impact GbR'
_computing_publication_material 'Encifer 1.5.1, CCDC 2014'
_computing_structure_refinement 'SHELXL 2018/3 (Sheldrick, 2015)'
_computing_structure_solution 'SHELXT 2018/2 (Sheldrick, 2018)'
_diffrn_ambient_temperature 128
_diffrn_detector 'CCD plate'
_diffrn_detector_area_resol_mean 15.9809
_diffrn_detector_type Sapphire3
_diffrn_measured_fraction_theta_full 1.000
_diffrn_measured_fraction_theta_max 1.000
_diffrn_measurement_details
;
List of Runs (angles in degrees, time in seconds):

  # Type    Start    End  Width  t~exp~   \w     \q     \k     \f   Frames
#--------------------------------------------------------------------------
  1  \w    -71.00  -5.00   1.00    2.00    --  -15.43 128.00-122.69   66
  2  \w    -77.00  -6.00   1.00    2.00    --  -15.43 -57.00 150.00   71
  3  \w    -70.00  -3.00   1.00    2.00    --  -15.43 128.00 153.35   67
  4  \w    -83.00  -4.00   1.00    2.00    --  -15.43 -57.00-120.00   79
  5  \w    -85.00   4.00   1.00    2.00    --  -15.43 -37.00 -60.00   89
  6  \w     -1.00  82.00   1.00    2.00    --   16.37  37.00-180.00   83
  7  \w    -19.00  55.00   1.00    2.00    --   16.37 -99.00 120.00   74
  8  \w    -38.00  43.00   1.00    2.00    --   16.37 -77.00  30.00   81
  9  \w      1.00  84.00   1.00    2.00    --   16.37  57.00  90.00   83
;
_diffrn_measurement_device 'four-circle diffractometer'
_diffrn_measurement_device_type 'Xcalibur, Sapphire3'
_diffrn_measurement_method '\w scans'
_diffrn_orient_matrix_UB_11 -0.0780591000
_diffrn_orient_matrix_UB_12 -0.0289086000
_diffrn_orient_matrix_UB_13 0.0102303000
_diffrn_orient_matrix_UB_21 -0.0571479000
_diffrn_orient_matrix_UB_22 0.0398109000
_diffrn_orient_matrix_UB_23 -0.0061434000
_diffrn_orient_matrix_UB_31 -0.0039676000
_diffrn_orient_matrix_UB_32 -0.0048545000
_diffrn_orient_matrix_UB_33 -0.1110682000
_diffrn_radiation_monochromator graphite
_diffrn_radiation_probe x-ray
_diffrn_radiation_type 'Mo K\a'
_diffrn_radiation_wavelength 0.71073
_diffrn_reflns_av_R_equivalents 0.0482
_diffrn_reflns_av_sigmaI/netI 0.0688
_diffrn_reflns_av_unetI/netI 0.0327
_diffrn_reflns_Laue_measured_fraction_full 1.000
_diffrn_reflns_Laue_measured_fraction_max 1.000
_diffrn_reflns_limit_h_max 9
_diffrn_reflns_limit_h_min -9
_diffrn_reflns_limit_k_max 17
_diffrn_reflns_limit_k_min -17
_diffrn_reflns_limit_l_max 7
_diffrn_reflns_limit_l_min -7
_diffrn_reflns_number 9133
_diffrn_reflns_point_group_measured_fraction_full 0.999
_diffrn_reflns_point_group_measured_fraction_max 0.999
_diffrn_reflns_theta_full 25.242
_diffrn_reflns_theta_max 26.372
_diffrn_reflns_theta_min 2.840
_diffrn_source 'fine-focus sealed X-ray tube'
_exptl_absorpt_coefficient_mu 0.140
_exptl_absorpt_correction_T_max 1.00000
_exptl_absorpt_correction_T_min 0.75855
_exptl_absorpt_correction_type multi-scan
_exptl_absorpt_process_details
;
CrysAlisPro 1.171.40.82a (Rigaku Oxford Diffraction, 2020)
Empirical absorption correction using spherical harmonics,
implemented in SCALE3 ABSPACK scaling algorithm.
;
_exptl_crystal_colour colourless
_exptl_crystal_density_diffrn 1.584
_exptl_crystal_description needle
_exptl_crystal_F_000 328
_exptl_crystal_size_max 0.5
_exptl_crystal_size_mid 0.331
_exptl_crystal_size_min 0.239
_refine_diff_density_max 0.185
_refine_diff_density_min -0.167
_refine_diff_density_rms 0.043
_refine_ls_abs_structure_details
;
 Flack x determined using 457 quotients [(I+)-(I-)]/[(I+)+(I-)]
 (Parsons, Flack and Wagner, Acta Cryst. B69 (2013) 249-259).
;
_refine_ls_abs_structure_Flack -1.1(10)
_refine_ls_extinction_method none
_refine_ls_goodness_of_fit_ref 1.058
_refine_ls_hydrogen_treatment refall
_refine_ls_matrix_type full
_refine_ls_number_parameters 120
_refine_ls_number_reflns 1355
_refine_ls_number_restraints 1
_refine_ls_restrained_S_all 1.058
_refine_ls_R_factor_all 0.0496
_refine_ls_R_factor_gt 0.0361
_refine_ls_shift/su_max 0.000
_refine_ls_shift/su_mean 0.000
_refine_ls_structure_factor_coef Fsqd
_refine_ls_weighting_details 'w=1/[\s^2^(Fo^2^)+(0.0311P)^2^+0.2168P] where P=(Fo^2^+2Fc^2^)/3'
_refine_ls_weighting_scheme calc
_refine_ls_wR_factor_gt 0.0733
_refine_ls_wR_factor_ref 0.0806
_reflns_Friedel_coverage 0.826
_reflns_Friedel_fraction_full 0.998
_reflns_Friedel_fraction_max 0.998
_reflns_number_gt 1160
_reflns_number_total 1355
_reflns_threshold_expression 'I > 2\s(I)'
_cod_data_source_file d1dt01898a2.cif
_cod_data_source_block px360
_cod_depositor_comments 'Adding full bibliography for 7707739--7707758.cif.'
_cod_database_code 7707740
_shelx_space_group_comment
;
The symmetry employed for this shelxl refinement is uniquely defined
by the following loop, which should always be used as a source of
symmetry information in preference to the above space-group names.
They are only intended as comments.
;
_shelx_estimated_absorpt_t_min 0.933
_shelx_estimated_absorpt_t_max 0.967
_olex2_submission_original_sample_id px360
_olex2_submission_special_instructions 'No special instructions were received'
_oxdiff_exptl_absorpt_empirical_details
;
Empirical correction (ABSPACK) includes:
- Absorption correction using spherical harmonics
- Frame scaling
;
_oxdiff_exptl_absorpt_empirical_full_max 1.244
_oxdiff_exptl_absorpt_empirical_full_min 0.801

loop_
_space_group_symop_operation_xyz
'x, y, z'
'-x, -y, z+1/2'
'x+1/2, -y+1/2, z'
'-x+1/2, y+1/2, z+1/2'

loop_
_atom_site_label
_atom_site_type_symbol
_atom_site_fract_x
_atom_site_fract_y
_atom_site_fract_z
_atom_site_U_iso_or_equiv
_atom_site_adp_type
_atom_site_occupancy
_atom_site_site_symmetry_order
_atom_site_calc_flag
_atom_site_refinement_flags_posn
_atom_site_refinement_flags_adp
_atom_site_refinement_flags_occupancy
_atom_site_disorder_assembly
_atom_site_disorder_group
O1 O 0.4666(3) 0.42661(15) 0.6151(4) 0.0238(5) Uani 1 1 d . . . . .
O3 O 0.1818(3) 0.43187(15) 0.5256(4) 0.0292(6) Uani 1 1 d . . . . .
O2 O 0.2491(3) 0.38158(17) 0.8409(4) 0.0325(6) Uani 1 1 d . . . . .
N2 N 0.8112(4) 0.35598(18) 0.4845(4) 0.0218(6) Uani 1 1 d . . . . .
N5 N 0.2840(4) 0.41155(19) 0.6663(4) 0.0248(6) Uani 1 1 d . . . . .
N3 N 0.7881(4) 0.3920(2) 0.2941(4) 0.0294(7) Uani 1 1 d . . . . .
N1 N 0.8629(4) 0.26781(19) 0.4828(5) 0.0280(6) Uani 1 1 d . . . . .
N4 N 0.8266(4) 0.3247(2) 0.1597(5) 0.0336(8) Uani 1 1 d . . . . .
C3 C 0.5952(5) 0.3901(2) 0.7694(5) 0.0227(7) Uani 1 1 d . . . . .
C2 C 0.7809(5) 0.4095(3) 0.6770(5) 0.0238(7) Uani 1 1 d . . . . .
C1 C 0.8716(5) 0.2510(3) 0.2775(5) 0.0303(8) Uani 1 1 d . . . . .
H3A H 0.568(4) 0.326(2) 0.779(5) 0.015(8) Uiso 1 1 d . . . . .
H2A H 0.873(4) 0.390(2) 0.778(5) 0.013(8) Uiso 1 1 d . . . . .
H2B H 0.803(5) 0.476(3) 0.646(5) 0.025(9) Uiso 1 1 d . . . . .
H3B H 0.591(5) 0.425(3) 0.901(6) 0.031(10) Uiso 1 1 d . . . . .
H1 H 0.909(5) 0.189(3) 0.217(5) 0.030(10) Uiso 1 1 d . . . . .

loop_
_atom_site_aniso_label
_atom_site_aniso_U_11
_atom_site_aniso_U_22
_atom_site_aniso_U_33
_atom_site_aniso_U_23
_atom_site_aniso_U_13
_atom_site_aniso_U_12
O1 0.0213(12) 0.0279(12) 0.0223(11) 0.0034(10) 0.0008(10) -0.0020(10)
O3 0.0264(13) 0.0308(13) 0.0304(14) 0.0017(12) -0.0076(11) 0.0009(11)
O2 0.0335(14) 0.0380(14) 0.0261(13) 0.0052(12) 0.0087(10) -0.0013(12)
N2 0.0246(14) 0.0241(13) 0.0167(13) 0.0016(12) -0.0013(13) 0.0011(12)
N5 0.0274(16) 0.0220(14) 0.0251(16) -0.0034(12) 0.0022(13) 0.0011(11)
N3 0.0355(18) 0.0319(17) 0.0209(17) 0.0039(13) -0.0014(13) 0.0054(14)
N1 0.0338(16) 0.0269(14) 0.0233(15) 0.0028(13) 0.0004(14) 0.0044(12)
N4 0.0410(19) 0.0378(17) 0.0221(16) -0.0012(14) 0.0013(14) 0.0057(14)
C3 0.0274(19) 0.0234(17) 0.0173(17) -0.0007(15) -0.0039(14) -0.0002(15)
C2 0.0262(18) 0.0268(18) 0.0185(16) -0.0025(13) -0.0035(15) 0.0014(14)
C1 0.033(2) 0.035(2) 0.0234(19) -0.0041(17) 0.0011(15) 0.0039(16)

loop_
_atom_type_symbol
_atom_type_description
_atom_type_scat_dispersion_real
_atom_type_scat_dispersion_imag
_atom_type_scat_source
C C 0.0033 0.0016 'International Tables Vol C Tables 4.2.6.8 and 6.1.1.4'
H H 0.0000 0.0000 'International Tables Vol C Tables 4.2.6.8 and 6.1.1.4'
N N 0.0061 0.0033 'International Tables Vol C Tables 4.2.6.8 and 6.1.1.4'
O O 0.0106 0.0060 'International Tables Vol C Tables 4.2.6.8 and 6.1.1.4'

loop_
_geom_angle_atom_site_label_1
_geom_angle_atom_site_label_2
_geom_angle_atom_site_label_3
_geom_angle
_geom_angle_site_symmetry_1
_geom_angle_site_symmetry_3
_geom_angle_publ_flag
N5 O1 C3 114.1(2) . . ?
N3 N2 C2 122.6(3) . . ?
N1 N2 N3 113.7(3) . . ?
N1 N2 C2 123.7(3) . . ?
O3 N5 O1 112.8(3) . . ?
O3 N5 O2 129.2(3) . . ?
O2 N5 O1 118.0(3) . . ?
N4 N3 N2 106.1(3) . . ?
N2 N1 C1 101.3(3) . . ?
N3 N4 C1 105.6(3) . . ?
O1 C3 C2 104.8(3) . . ?
O1 C3 H3A 105.0(19) . . ?
O1 C3 H3B 112(2) . . ?
C2 C3 H3A 113.2(19) . . ?
C2 C3 H3B 106(2) . . ?
H3A C3 H3B 116(3) . . ?
N2 C2 C3 111.5(3) . . ?
N2 C2 H2A 107.1(19) . . ?
N2 C2 H2B 108(2) . . ?
C3 C2 H2A 108.3(19) . . ?
C3 C2 H2B 114(2) . . ?
H2A C2 H2B 108(3) . . ?
N1 C1 N4 113.2(3) . . ?
N1 C1 H1 123.4(19) . . ?
N4 C1 H1 123.4(19) . . ?

loop_
_geom_bond_atom_site_label_1
_geom_bond_atom_site_label_2
_geom_bond_distance
_geom_bond_site_symmetry_2
_geom_bond_publ_flag
O1 N5 1.394(3) . ?
O1 C3 1.456(4) . ?
O3 N5 1.201(4) . ?
O2 N5 1.216(4) . ?
N2 N3 1.326(4) . ?
N2 N1 1.320(4) . ?
N2 C2 1.460(4) . ?
N3 N4 1.318(4) . ?
N1 C1 1.327(4) . ?
N4 C1 1.336(4) . ?
C3 C2 1.508(5) . ?
C3 H3A 0.95(3) . ?
C3 H3B 0.98(4) . ?
C2 H2A 0.97(3) . ?
C2 H2B 0.99(4) . ?
C1 H1 1.00(4) . ?

loop_
_geom_contact_atom_site_label_1
_geom_contact_atom_site_label_2
_geom_contact_distance
_geom_contact_site_symmetry_1
_geom_contact_site_symmetry_2
_geom_contact_publ_flag
? ? ? ? ? ?

loop_
_geom_hbond_atom_site_label_D
_geom_hbond_atom_site_label_H
_geom_hbond_atom_site_label_A
_geom_hbond_distance_DH
_geom_hbond_distance_HA
_geom_hbond_distance_DA
_geom_hbond_angle_DHA
_geom_hbond_site_symmetry_A
? ? ? ? ? ? ? ?

loop_
_geom_torsion_atom_site_label_1
_geom_torsion_atom_site_label_2
_geom_torsion_atom_site_label_3
_geom_torsion_atom_site_label_4
_geom_torsion
_geom_torsion_site_symmetry_1
_geom_torsion_site_symmetry_2
_geom_torsion_site_symmetry_3
_geom_torsion_site_symmetry_4
_geom_torsion_publ_flag
O1 C3 C2 N2 -65.8(4) . . . . ?
N2 N3 N4 C1 -0.1(3) . . . . ?
N2 N1 C1 N4 -0.4(4) . . . . ?
N5 O1 C3 C2 177.0(2) . . . . ?
N3 N2 N1 C1 0.3(4) . . . . ?
N3 N2 C2 C3 98.3(4) . . . . ?
N3 N4 C1 N1 0.3(4) . . . . ?
N1 N2 N3 N4 -0.2(4) . . . . ?
N1 N2 C2 C3 -81.3(4) . . . . ?
C3 O1 N5 O3 -171.5(3) . . . . ?
C3 O1 N5 O2 9.2(4) . . . . ?
C2 N2 N3 N4 -179.8(3) . . . . ?
C2 N2 N1 C1 180.0(3) . . . . ?
